data_7018269
loop_
_publ_author_name
'du Plessis, Marike'
'Barbour, Leonard J.'

_publ_section_title
;
 Supramolecular isomerism and solvatomorphism in a novel coordination
 compound.
;
_journal_issue 14
_journal_name_full 'Dalton transactions (Cambridge, England : 2003)'
_journal_page_first 3895
_journal_page_last 3898
_journal_paper_doi 10.1039/c1dt11564b
_journal_volume 41
_journal_year 2012
_chemical_formula_moiety 'C50 H48 Br4 Cd2 N8, 2(C2 H3 N)'
_chemical_formula_sum 'C27 H27 Br2 Cd N5'
_chemical_formula_weight 693.76
_chemical_name_systematic
;
?
;
_space_group_IT_number 13
_symmetry_cell_setting monoclinic
_symmetry_space_group_name_Hall '-P 2yac'
_symmetry_space_group_name_H-M 'P 1 2/n 1'
_atom_sites_solution_hydrogens geom
_atom_sites_solution_primary direct
_atom_sites_solution_secondary difmap
_audit_creation_method SHELXL-97
_cell_angle_alpha 90.00
_cell_angle_beta 111.3540(10)
_cell_angle_gamma 90.00
_cell_formula_units_Z 4
_cell_length_a 14.7707(16)
_cell_length_b 10.7210(12)
_cell_length_c 18.482(2)
_cell_measurement_reflns_used 9929
_cell_measurement_temperature 100(2)
_cell_measurement_theta_max 28.7
_cell_measurement_theta_min 2.4
_cell_volume 2725.8(5)
_computing_cell_refinement 'SAINT (Bruker, 2009)'
_computing_data_collection 'APEX2 (Bruker, 2009)'
_computing_data_reduction SAINT
_computing_molecular_graphics 'X-Seed (Barbour,2001; Atwood & Barbour,2003)'
_computing_structure_refinement 'SHELXL-97 (Sheldrick, 1997)'
_computing_structure_solution 'SHELXS-97 (Sheldrick, 1990)'
_diffrn_ambient_temperature 100(2)
_diffrn_measured_fraction_theta_full 0.995
_diffrn_measured_fraction_theta_max 0.902
_diffrn_measurement_device_type 'Bruker SMART APEX CCD area-detector'
_diffrn_measurement_method \w
_diffrn_radiation_monochromator graphite
_diffrn_radiation_source 'fine-focus sealed tube'
_diffrn_radiation_type MoK\a
_diffrn_radiation_wavelength 0.71073
_diffrn_reflns_av_R_equivalents 0.0156
_diffrn_reflns_av_sigmaI/netI 0.0183
_diffrn_reflns_limit_h_max 17
_diffrn_reflns_limit_h_min -19
_diffrn_reflns_limit_k_max 13
_diffrn_reflns_limit_k_min -12
_diffrn_reflns_limit_l_max 24
_diffrn_reflns_limit_l_min -21
_diffrn_reflns_number 17139
_diffrn_reflns_theta_full 25.00
_diffrn_reflns_theta_max 28.82
_diffrn_reflns_theta_min 2.21
_diffrn_standards_number 0
_exptl_absorpt_coefficient_mu 3.757
_exptl_absorpt_correction_T_max 0.6827
_exptl_absorpt_correction_T_min 0.3220
_exptl_absorpt_correction_type multi-scan
_exptl_absorpt_process_details 'SAINT (Bruker, 2008)'
_exptl_crystal_colour Colourless
_exptl_crystal_density_diffrn 1.691
_exptl_crystal_density_method 'not measured'
_exptl_crystal_description Block
_exptl_crystal_F_000 1368
_exptl_crystal_size_max 0.39
_exptl_crystal_size_mid 0.21
_exptl_crystal_size_min 0.11
_refine_diff_density_max 0.666
_refine_diff_density_min -0.292
_refine_diff_density_rms 0.063
_refine_ls_extinction_method none
_refine_ls_goodness_of_fit_ref 1.025
_refine_ls_hydrogen_treatment constr
_refine_ls_matrix_type full
_refine_ls_number_parameters 320
_refine_ls_number_reflns 6433
_refine_ls_number_restraints 0
_refine_ls_restrained_S_all 1.025
_refine_ls_R_factor_all 0.0209
_refine_ls_R_factor_gt 0.0182
_refine_ls_shift/su_max 0.002
_refine_ls_shift/su_mean 0.000
_refine_ls_structure_factor_coef Fsqd
_refine_ls_weighting_details 'calc w=1/[\s^2^(Fo^2^)+(0.0221P)^2^+1.5498P] where P=(Fo^2^+2Fc^2^)/3'
_refine_ls_weighting_scheme calc
_refine_ls_wR_factor_gt 0.0445
_refine_ls_wR_factor_ref 0.0454
_reflns_number_gt 5943
_reflns_number_total 6433
_reflns_threshold_expression >2\s(I)
_cod_data_source_file c1dt11564b.txt
_cod_data_source_block mdpc55.CIF
_cod_depositor_comments
;
The following automatic conversions were performed:

'_exptl_absorpt_correction_type' value 'Multi-scan' changed to
'multi-scan' according to
/home/saulius/struct/CIF-dictionaries/cif_core.dic dictionary named
'cif_core.dic' version 2.4.1 from 2010-06-29.

Automatic conversion script
Id: cif_fix_values 1715 2011-07-08 13:25:40Z adriana 
;
_cod_original_sg_symbol_H-M P2/n
_cod_database_code 7018269

loop_
_symmetry_equiv_pos_as_xyz
'x, y, z'
'-x+1/2, y, -z+1/2'
'-x, -y, -z'
'x-1/2, -y, z-1/2'

loop_
_atom_site_label
_atom_site_type_symbol
_atom_site_fract_x
_atom_site_fract_y
_atom_site_fract_z
_atom_site_U_iso_or_equiv
_atom_site_adp_type
_atom_site_occupancy
_atom_site_symmetry_multiplicity
_atom_site_calc_flag
_atom_site_refinement_flags
Cd1 Cd 0.810779(8) 0.446533(11) 0.162273(7) 0.01481(4) Uani 1 1 d .
Br1 Br 0.636084(12) 0.420150(16) 0.169670(9) 0.01806(4) Uani 1 1 d .
Br2 Br 0.904962(13) 0.272691(16) 0.126989(10) 0.02088(4) Uani 1 1 d .
C2 C 0.95755(12) 0.67340(16) 0.15235(9) 0.0182(3) Uani 1 1 d .
N2 N 0.99348(11) 0.77836(13) 0.26286(8) 0.0187(3) Uani 1 1 d .
C7 C 1.01404(13) 0.77155(16) 0.19554(9) 0.0186(3) Uani 1 1 d .
C11 C 0.90173(15) 1.06140(17) 0.27122(10) 0.0268(4) Uani 1 1 d .
H11A H 0.8536 1.1283 0.2619 0.040 Uiso 1 1 calc R
H11B H 0.8817 1.0041 0.2269 0.040 Uiso 1 1 calc R
H11C H 0.9652 1.0975 0.2777 0.040 Uiso 1 1 calc R
C10 C 0.90903(13) 0.99099(16) 0.34401(9) 0.0196(3) Uani 1 1 d .
C9 C 0.97635(13) 0.89414(15) 0.37281(9) 0.0177(3) Uani 1 1 d .
C8 C 1.04231(13) 0.86035(16) 0.32985(10) 0.0209(4) Uani 1 1 d .
H8A H 1.0638 0.9376 0.3114 0.025 Uiso 1 1 calc R
H8B H 1.1008 0.8177 0.3659 0.025 Uiso 1 1 calc R
C15 C 0.92018(12) 0.86512(15) 0.47982(9) 0.0155(3) Uani 1 1 d .
C24 C 0.98187(12) 0.82968(15) 0.44070(9) 0.0159(3) Uani 1 1 d .
C1 C 0.92868(13) 0.68735(16) 0.25848(10) 0.0200(3) Uani 1 1 d .
H1 H 0.9034 0.6717 0.2981 0.024 Uiso 1 1 calc R
C16 C 0.92569(12) 0.79772(15) 0.55310(9) 0.0161(3) Uani 1 1 d .
H16A H 0.9939 0.7740 0.5830 0.019 Uiso 1 1 calc R
H16B H 0.9035 0.8539 0.5858 0.019 Uiso 1 1 calc R
C12 C 0.84741(13) 1.02136(16) 0.38274(10) 0.0201(3) Uani 1 1 d .
H12 H 0.8014 1.0865 0.3629 0.024 Uiso 1 1 calc R
C25 C 1.05157(13) 0.72134(16) 0.46983(10) 0.0205(3) Uani 1 1 d .
H25A H 1.1158 0.7530 0.5024 0.031 Uiso 1 1 calc R
H25B H 1.0567 0.6759 0.4255 0.031 Uiso 1 1 calc R
H25C H 1.0274 0.6651 0.5005 0.031 Uiso 1 1 calc R
C14 C 0.77819(13) 0.99248(18) 0.48660(11) 0.0242(4) Uani 1 1 d .
H14A H 0.7343 1.0574 0.4557 0.036 Uiso 1 1 calc R
H14B H 0.8126 1.0234 0.5395 0.036 Uiso 1 1 calc R
H14C H 0.7404 0.9182 0.4885 0.036 Uiso 1 1 calc R
N1 N 0.90392(11) 0.62203(13) 0.19342(8) 0.0187(3) Uani 1 1 d .
C13 C 0.85102(12) 0.95933(15) 0.44977(10) 0.0178(3) Uani 1 1 d .
N3 N 0.86434(10) 0.68484(13) 0.53390(8) 0.0158(3) Uani 1 1 d .
C23 C 0.81174(12) 0.64251(15) 0.46211(9) 0.0176(3) Uani 1 1 d .
H23 H 0.8093 0.6840 0.4160 0.021 Uiso 1 1 calc R
C18 C 0.88672(12) 0.59673(17) 0.66678(10) 0.0194(3) Uani 1 1 d .
H18 H 0.9311 0.6576 0.6972 0.023 Uiso 1 1 calc R
C17 C 0.84999(12) 0.60092(15) 0.58582(9) 0.0156(3) Uani 1 1 d .
C6 C 1.07651(13) 0.84159(18) 0.17031(10) 0.0236(4) Uani 1 1 d .
H6 H 1.1144 0.9080 0.2003 0.028 Uiso 1 1 calc R
C3 C 0.96312(13) 0.63997(18) 0.08103(10) 0.0222(4) Uani 1 1 d .
H3 H 0.9262 0.5726 0.0513 0.027 Uiso 1 1 calc R
C4 C 1.02477(14) 0.70936(19) 0.05563(10) 0.0271(4) Uani 1 1 d .
H4 H 1.0299 0.6891 0.0072 0.033 Uiso 1 1 calc R
C5 C 1.08005(14) 0.80873(19) 0.09918(11) 0.0268(4) Uani 1 1 d .
H5 H 1.1209 0.8545 0.0792 0.032 Uiso 1 1 calc R
N4 N 0.76397(10) 0.53842(13) 0.46162(8) 0.0172(3) Uani 1 1 d .
C22 C 0.78634(11) 0.51056(15) 0.53989(9) 0.0157(3) Uani 1 1 d .
C21 C 0.75496(13) 0.41213(16) 0.57466(10) 0.0197(3) Uani 1 1 d .
H21 H 0.7118 0.3501 0.5444 0.024 Uiso 1 1 calc R
C19 C 0.85494(13) 0.49903(18) 0.70036(10) 0.0232(4) Uani 1 1 d .
H19 H 0.8779 0.4927 0.7554 0.028 Uiso 1 1 calc R
N5 N 1.19544(15) 1.08717(19) 0.32007(12) 0.0426(5) Uani 1 1 d .
C20 C 0.78958(14) 0.40894(18) 0.65517(10) 0.0238(4) Uani 1 1 d .
H20 H 0.7686 0.3442 0.6804 0.029 Uiso 1 1 calc R
C26 C 1.25939(16) 1.1535(2) 0.33990(11) 0.0321(4) Uani 1 1 d .
C27 C 1.33980(18) 1.2409(3) 0.36403(16) 0.0546(7) Uani 1 1 d .
H27A H 1.3856 1.2196 0.3387 0.082 Uiso 1 1 calc R
H27B H 1.3730 1.2366 0.4205 0.082 Uiso 1 1 calc R
H27C H 1.3151 1.3256 0.3492 0.082 Uiso 1 1 calc R

loop_
_atom_site_aniso_label
_atom_site_aniso_U_11
_atom_site_aniso_U_22
_atom_site_aniso_U_33
_atom_site_aniso_U_23
_atom_site_aniso_U_13
_atom_site_aniso_U_12
Cd1 0.01695(6) 0.01567(6) 0.01260(6) 0.00005(4) 0.00633(5) 0.00106(4)
Br1 0.01661(8) 0.02560(9) 0.01231(8) -0.00386(6) 0.00567(6) -0.00236(6)
Br2 0.02724(9) 0.02101(9) 0.01913(8) 0.00411(6) 0.01406(7) 0.00761(7)
C2 0.0187(8) 0.0223(8) 0.0138(8) 0.0018(6) 0.0063(6) 0.0019(7)
N2 0.0261(8) 0.0197(7) 0.0135(7) -0.0009(5) 0.0111(6) -0.0058(6)
C7 0.0225(8) 0.0219(8) 0.0126(8) 0.0013(6) 0.0077(7) 0.0009(7)
C11 0.0379(11) 0.0249(9) 0.0144(8) 0.0040(7) 0.0057(8) -0.0047(8)
C10 0.0253(9) 0.0183(8) 0.0113(7) 0.0000(6) 0.0022(6) -0.0069(7)
C9 0.0218(8) 0.0171(8) 0.0143(8) -0.0033(6) 0.0064(7) -0.0065(6)
C8 0.0282(9) 0.0216(8) 0.0144(8) -0.0039(6) 0.0097(7) -0.0098(7)
C15 0.0179(8) 0.0158(7) 0.0111(7) -0.0012(6) 0.0030(6) -0.0041(6)
C24 0.0195(8) 0.0145(7) 0.0124(7) -0.0008(6) 0.0043(6) -0.0035(6)
C1 0.0261(9) 0.0214(8) 0.0135(8) -0.0004(6) 0.0085(7) -0.0058(7)
C16 0.0185(8) 0.0171(8) 0.0123(7) -0.0010(6) 0.0050(6) -0.0029(6)
C12 0.0230(9) 0.0163(8) 0.0160(8) 0.0008(6) 0.0010(7) -0.0010(7)
C25 0.0239(9) 0.0192(8) 0.0197(8) 0.0008(6) 0.0097(7) 0.0011(7)
C14 0.0217(9) 0.0271(9) 0.0235(9) -0.0003(7) 0.0077(7) 0.0031(7)
N1 0.0236(7) 0.0220(7) 0.0116(6) -0.0010(5) 0.0078(6) -0.0029(6)
C13 0.0175(8) 0.0187(8) 0.0149(8) -0.0035(6) 0.0032(6) -0.0031(6)
N3 0.0180(7) 0.0182(7) 0.0115(6) 0.0000(5) 0.0056(5) -0.0028(5)
C23 0.0208(8) 0.0193(8) 0.0123(7) -0.0001(6) 0.0055(6) -0.0020(6)
C18 0.0181(8) 0.0256(8) 0.0137(8) 0.0005(6) 0.0048(6) -0.0004(7)
C17 0.0143(7) 0.0191(8) 0.0143(8) 0.0024(6) 0.0063(6) 0.0010(6)
C6 0.0249(9) 0.0269(9) 0.0216(9) 0.0013(7) 0.0117(7) -0.0035(7)
C3 0.0213(9) 0.0325(10) 0.0131(8) -0.0017(7) 0.0063(7) 0.0011(7)
C4 0.0255(9) 0.0439(11) 0.0149(8) -0.0001(8) 0.0108(7) 0.0036(8)
C5 0.0241(9) 0.0382(11) 0.0227(9) 0.0042(8) 0.0139(8) -0.0018(8)
N4 0.0197(7) 0.0192(7) 0.0130(7) 0.0011(5) 0.0061(6) -0.0017(6)
C22 0.0138(7) 0.0204(8) 0.0132(7) 0.0005(6) 0.0055(6) 0.0019(6)
C21 0.0198(8) 0.0205(8) 0.0202(8) 0.0016(6) 0.0088(7) -0.0015(7)
C19 0.0244(9) 0.0320(10) 0.0134(8) 0.0053(7) 0.0071(7) 0.0001(8)
N5 0.0500(12) 0.0498(12) 0.0385(11) -0.0080(9) 0.0287(10) -0.0186(10)
C20 0.0272(9) 0.0263(9) 0.0208(9) 0.0070(7) 0.0123(7) -0.0016(7)
C26 0.0327(11) 0.0453(12) 0.0232(10) -0.0016(8) 0.0160(8) -0.0012(10)
C27 0.0310(12) 0.084(2) 0.0473(15) -0.0209(14) 0.0128(11) -0.0167(13)

loop_
_atom_type_symbol
_atom_type_description
_atom_type_scat_dispersion_real
_atom_type_scat_dispersion_imag
_atom_type_scat_source
C C 0.0033 0.0016 'International Tables Vol C Tables 4.2.6.8 and 6.1.1.4'
H H 0.0000 0.0000 'International Tables Vol C Tables 4.2.6.8 and 6.1.1.4'
N N 0.0061 0.0033 'International Tables Vol C Tables 4.2.6.8 and 6.1.1.4'
Br Br -0.2901 2.4595 'International Tables Vol C Tables 4.2.6.8 and 6.1.1.4'
Cd Cd -0.8075 1.2024 'International Tables Vol C Tables 4.2.6.8 and 6.1.1.4'

loop_
_geom_angle_atom_site_label_1
_geom_angle_atom_site_label_2
_geom_angle_atom_site_label_3
_geom_angle
_geom_angle_site_symmetry_1
_geom_angle_site_symmetry_3
N1 Cd1 N4 85.79(5) . 2_655
N1 Cd1 Br2 109.46(4) . .
N4 Cd1 Br2 99.37(3) 2_655 .
N1 Cd1 Br1 125.83(4) . .
N4 Cd1 Br1 88.53(4) 2_655 .
Br2 Cd1 Br1 124.611(9) . .
N1 Cd1 Br1 84.70(3) . 2_655
N4 Cd1 Br1 156.64(3) 2_655 2_655
Br2 Cd1 Br1 103.911(7) . 2_655
Br1 Cd1 Br1 79.907(7) . 2_655
Cd1 Br1 Cd1 98.895(6) . 2_655
N1 C2 C3 130.73(16) . .
N1 C2 C7 109.00(14) . .
C3 C2 C7 120.24(16) . .
C1 N2 C7 106.91(14) . .
C1 N2 C8 126.94(14) . .
C7 N2 C8 125.81(14) . .
N2 C7 C6 131.27(16) . .
N2 C7 C2 105.77(14) . .
C6 C7 C2 122.96(16) . .
C10 C11 H11A 109.5 . .
C10 C11 H11B 109.5 . .
H11A C11 H11B 109.5 . .
C10 C11 H11C 109.5 . .
H11A C11 H11C 109.5 . .
H11B C11 H11C 109.5 . .
C12 C10 C9 119.10(15) . .
C12 C10 C11 119.66(16) . .
C9 C10 C11 121.24(17) . .
C10 C9 C24 120.31(16) . .
C10 C9 C8 118.88(15) . .
C24 C9 C8 120.81(16) . .
N2 C8 C9 111.90(14) . .
N2 C8 H8A 109.2 . .
C9 C8 H8A 109.2 . .
N2 C8 H8B 109.2 . .
C9 C8 H8B 109.2 . .
H8A C8 H8B 107.9 . .
C13 C15 C24 120.46(15) . .
C13 C15 C16 119.62(15) . .
C24 C15 C16 119.88(15) . .
C15 C24 C9 119.16(15) . .
C15 C24 C25 120.54(14) . .
C9 C24 C25 120.28(15) . .
N1 C1 N2 113.14(15) . .
N1 C1 H1 123.4 . .
N2 C1 H1 123.4 . .
N3 C16 C15 110.41(13) . .
N3 C16 H16A 109.6 . .
C15 C16 H16A 109.6 . .
N3 C16 H16B 109.6 . .
C15 C16 H16B 109.6 . .
H16A C16 H16B 108.1 . .
C10 C12 C13 121.91(16) . .
C10 C12 H12 119.0 . .
C13 C12 H12 119.0 . .
C24 C25 H25A 109.5 . .
C24 C25 H25B 109.5 . .
H25A C25 H25B 109.5 . .
C24 C25 H25C 109.5 . .
H25A C25 H25C 109.5 . .
H25B C25 H25C 109.5 . .
C13 C14 H14A 109.5 . .
C13 C14 H14B 109.5 . .
H14A C14 H14B 109.5 . .
C13 C14 H14C 109.5 . .
H14A C14 H14C 109.5 . .
H14B C14 H14C 109.5 . .
C1 N1 C2 105.18(14) . .
C1 N1 Cd1 127.50(11) . .
C2 N1 Cd1 126.81(11) . .
C12 C13 C15 118.98(16) . .
C12 C13 C14 119.13(16) . .
C15 C13 C14 121.86(15) . .
C23 N3 C17 106.49(13) . .
C23 N3 C16 126.57(14) . .
C17 N3 C16 126.93(13) . .
N4 C23 N3 114.00(14) . .
N4 C23 H23 123.0 . .
N3 C23 H23 123.0 . .
C19 C18 C17 116.28(16) . .
C19 C18 H18 121.9 . .
C17 C18 H18 121.9 . .
N3 C17 C18 131.73(15) . .
N3 C17 C22 105.51(14) . .
C18 C17 C22 122.76(15) . .
C5 C6 C7 116.11(17) . .
C5 C6 H6 121.9 . .
C7 C6 H6 121.9 . .
C4 C3 C2 117.03(17) . .
C4 C3 H3 121.5 . .
C2 C3 H3 121.5 . .
C3 C4 C5 122.05(17) . .
C3 C4 H4 119.0 . .
C5 C4 H4 119.0 . .
C6 C5 C4 121.60(17) . .
C6 C5 H5 119.2 . .
C4 C5 H5 119.2 . .
C23 N4 C22 104.48(13) . .
C23 N4 Cd1 114.79(11) . 2_655
C22 N4 Cd1 140.03(11) . 2_655
N4 C22 C21 130.17(15) . .
N4 C22 C17 109.50(14) . .
C21 C22 C17 120.32(15) . .
C20 C21 C22 117.19(16) . .
C20 C21 H21 121.4 . .
C22 C21 H21 121.4 . .
C18 C19 C20 121.70(16) . .
C18 C19 H19 119.2 . .
C20 C19 H19 119.2 . .
C21 C20 C19 121.73(16) . .
C21 C20 H20 119.1 . .
C19 C20 H20 119.1 . .
N5 C26 C27 178.6(3) . .
C26 C27 H27A 109.5 . .
C26 C27 H27B 109.5 . .
H27A C27 H27B 109.5 . .
C26 C27 H27C 109.5 . .
H27A C27 H27C 109.5 . .
H27B C27 H27C 109.5 . .

loop_
_geom_bond_atom_site_label_1
_geom_bond_atom_site_label_2
_geom_bond_distance
_geom_bond_site_symmetry_2
Cd1 N1 2.2775(15) .
Cd1 N4 2.3646(14) 2_655
Cd1 Br2 2.5485(3) .
Cd1 Br1 2.6484(4) .
Cd1 Br1 2.9271(4) 2_655
Br1 Cd1 2.9271(4) 2_655
C2 N1 1.395(2) .
C2 C3 1.397(2) .
C2 C7 1.398(2) .
N2 C1 1.348(2) .
N2 C7 1.386(2) .
N2 C8 1.475(2) .
C7 C6 1.395(2) .
C11 C10 1.512(2) .
C11 H11A 0.9800 .
C11 H11B 0.9800 .
C11 H11C 0.9800 .
C10 C12 1.386(3) .
C10 C9 1.402(2) .
C9 C24 1.409(2) .
C9 C8 1.508(2) .
C8 H8A 0.9900 .
C8 H8B 0.9900 .
C15 C13 1.400(2) .
C15 C24 1.406(2) .
C15 C16 1.511(2) .
C24 C25 1.515(2) .
C1 N1 1.323(2) .
C1 H1 0.9500 .
C16 N3 1.476(2) .
C16 H16A 0.9900 .
C16 H16B 0.9900 .
C12 C13 1.390(2) .
C12 H12 0.9500 .
C25 H25A 0.9800 .
C25 H25B 0.9800 .
C25 H25C 0.9800 .
C14 C13 1.510(2) .
C14 H14A 0.9800 .
C14 H14B 0.9800 .
C14 H14C 0.9800 .
N3 C23 1.349(2) .
N3 C17 1.387(2) .
C23 N4 1.319(2) .
C23 H23 0.9500 .
C18 C19 1.384(2) .
C18 C17 1.394(2) .
C18 H18 0.9500 .
C17 C22 1.401(2) .
C6 C5 1.380(3) .
C6 H6 0.9500 .
C3 C4 1.384(3) .
C3 H3 0.9500 .
C4 C5 1.404(3) .
C4 H4 0.9500 .
C5 H5 0.9500 .
N4 C22 1.394(2) .
N4 Cd1 2.3647(14) 2_655
C22 C21 1.399(2) .
C21 C20 1.387(2) .
C21 H21 0.9500 .
C19 C20 1.406(3) .
C19 H19 0.9500 .
N5 C26 1.132(3) .
C20 H20 0.9500 .
C26 C27 1.450(3) .
C27 H27A 0.9800 .
C27 H27B 0.9800 .
C27 H27C 0.9800 .

loop_
_geom_torsion_atom_site_label_1
_geom_torsion_atom_site_label_2
_geom_torsion_atom_site_label_3
_geom_torsion_atom_site_label_4
_geom_torsion
_geom_torsion_site_symmetry_1
_geom_torsion_site_symmetry_4
N1 Cd1 Br1 Cd1 -64.69(4) . 2_655
N4 Cd1 Br1 Cd1 -148.43(3) 2_655 2_655
Br2 Cd1 Br1 Cd1 111.192(8) . 2_655
Br1 Cd1 Br1 Cd1 11.180(8) 2_655 2_655
C1 N2 C7 C6 -179.12(19) . .
C8 N2 C7 C6 -5.5(3) . .
C1 N2 C7 C2 0.47(19) . .
C8 N2 C7 C2 174.07(16) . .
N1 C2 C7 N2 -0.07(19) . .
C3 C2 C7 N2 -178.57(16) . .
N1 C2 C7 C6 179.56(16) . .
C3 C2 C7 C6 1.1(3) . .
C12 C10 C9 C24 -0.7(2) . .
C11 C10 C9 C24 -179.95(15) . .
C12 C10 C9 C8 179.20(15) . .
C11 C10 C9 C8 0.0(2) . .
C1 N2 C8 C9 -36.1(2) . .
C7 N2 C8 C9 151.59(16) . .
C10 C9 C8 N2 -81.51(19) . .
C24 C9 C8 N2 98.40(18) . .
C13 C15 C24 C9 3.0(2) . .
C16 C15 C24 C9 -179.49(14) . .
C13 C15 C24 C25 -175.41(15) . .
C16 C15 C24 C25 2.1(2) . .
C10 C9 C24 C15 -1.0(2) . .
C8 C9 C24 C15 179.04(14) . .
C10 C9 C24 C25 177.32(15) . .
C8 C9 C24 C25 -2.6(2) . .
C7 N2 C1 N1 -0.8(2) . .
C8 N2 C1 N1 -174.26(16) . .
C13 C15 C16 N3 92.00(18) . .
C24 C15 C16 N3 -85.57(18) . .
C9 C10 C12 C13 0.6(3) . .
C11 C10 C12 C13 179.86(16) . .
N2 C1 N1 C2 0.7(2) . .
N2 C1 N1 Cd1 172.90(11) . .
C3 C2 N1 C1 177.92(18) . .
C7 C2 N1 C1 -0.37(19) . .
C3 C2 N1 Cd1 5.7(3) . .
C7 C2 N1 Cd1 -172.64(11) . .
N4 Cd1 N1 C1 137.29(16) 2_655 .
Br2 Cd1 N1 C1 -124.25(14) . .
Br1 Cd1 N1 C1 52.15(16) . .
Br1 Cd1 N1 C1 -21.35(15) 2_655 .
N4 Cd1 N1 C2 -52.13(14) 2_655 .
Br2 Cd1 N1 C2 46.33(14) . .
Br1 Cd1 N1 C2 -137.26(12) . .
Br1 Cd1 N1 C2 149.24(14) 2_655 .
C10 C12 C13 C15 1.3(3) . .
C10 C12 C13 C14 -176.74(16) . .
C24 C15 C13 C12 -3.1(2) . .
C16 C15 C13 C12 179.38(14) . .
C24 C15 C13 C14 174.89(15) . .
C16 C15 C13 C14 -2.7(2) . .
C15 C16 N3 C23 1.7(2) . .
C15 C16 N3 C17 -178.93(15) . .
C17 N3 C23 N4 0.0(2) . .
C16 N3 C23 N4 179.45(15) . .
C23 N3 C17 C18 179.21(18) . .
C16 N3 C17 C18 -0.3(3) . .
C23 N3 C17 C22 -0.56(18) . .
C16 N3 C17 C22 179.95(15) . .
C19 C18 C17 N3 178.71(18) . .
C19 C18 C17 C22 -1.6(3) . .
N2 C7 C6 C5 179.50(18) . .
C2 C7 C6 C5 0.0(3) . .
N1 C2 C3 C4 -179.30(17) . .
C7 C2 C3 C4 -1.2(3) . .
C2 C3 C4 C5 0.3(3) . .
C7 C6 C5 C4 -0.9(3) . .
C3 C4 C5 C6 0.7(3) . .
N3 C23 N4 C22 0.63(19) . .
N3 C23 N4 Cd1 -171.75(11) . 2_655
C23 N4 C22 C21 178.66(18) . .
Cd1 N4 C22 C21 -12.1(3) 2_655 .
C23 N4 C22 C17 -0.97(18) . .
Cd1 N4 C22 C17 168.23(13) 2_655 .
N3 C17 C22 N4 0.96(18) . .
C18 C17 C22 N4 -178.84(15) . .
N3 C17 C22 C21 -178.71(15) . .
C18 C17 C22 C21 1.5(3) . .
N4 C22 C21 C20 -179.65(17) . .
C17 C22 C21 C20 -0.1(2) . .
C17 C18 C19 C20 0.2(3) . .
C22 C21 C20 C19 -1.2(3) . .
C18 C19 C20 C21 1.2(3) . .
